data_7103053
loop_
_publ_author_name
'Bai, Yue-Ling'
'Tao, Jun'
'Huang, Rong-Bin'
'Zheng, Lan-Sun'
'Zheng, Shao-Liang'
'Oshida, Kazuyoshi'
'Einaga, Yasuaki'

_publ_section_title
;
 Pressure effects and M\"ossbauer spectroscopic studies on a 3D
 mixed-valence iron spin-crossover complex with NiAs topology.
;
_journal_issue 15
_journal_name_full 'Chemical communications (Cambridge, England)'
_journal_page_first 1753
_journal_page_last 1755
_journal_paper_doi 10.1039/b718456e
_journal_year 2008
_chemical_formula_sum 'C10 H17 Cl Fe2 N12.5 O15'
_chemical_formula_weight 699.47
_chemical_name_systematic
;
?
;
_space_group_IT_number 176
_symmetry_cell_setting hexagonal
_symmetry_space_group_name_Hall '-P 6c'
_symmetry_space_group_name_H-M 'P 63/m'
_atom_sites_solution_hydrogens geom
_atom_sites_solution_primary direct
_atom_sites_solution_secondary difmap
_audit_creation_method SHELXL-97
_cell_angle_alpha 90.00
_cell_angle_beta 90.00
_cell_angle_gamma 120.00
_cell_formula_units_Z 4
_cell_length_a 10.7401(3)
_cell_length_b 10.740
_cell_length_c 23.0238(6)
_cell_measurement_reflns_used 442
_cell_measurement_temperature 150(2)
_cell_measurement_theta_max 25
_cell_measurement_theta_min 4
_cell_volume 2299.98(9)
_computing_cell_refinement 'SAINT (Bruker, 2002)'
_computing_data_collection 'SMART (Bruker, 2002)'
_computing_data_reduction 'SAINT (Bruker, 2001)'
_computing_molecular_graphics 'ORTEP-II (Johnson, 1976)'
_computing_publication_material 'SHELXL-97 (Sheldrick, 1997)'
_computing_structure_refinement SHELXL-97
_computing_structure_solution SHELXS-97
_diffrn_ambient_temperature 150(2)
_diffrn_measured_fraction_theta_full 1.000
_diffrn_measured_fraction_theta_max 1.000
_diffrn_measurement_device_type 'Bruker APEX area-detector diffractometer'
_diffrn_measurement_method 'phi and omega scans'
_diffrn_radiation_monochromator graphite
_diffrn_radiation_source 'fine-focus sealed tube'
_diffrn_radiation_type MoK\a
_diffrn_radiation_wavelength 0.71073
_diffrn_reflns_av_R_equivalents 0.0361
_diffrn_reflns_av_sigmaI/netI 0.0145
_diffrn_reflns_limit_h_max 14
_diffrn_reflns_limit_h_min -14
_diffrn_reflns_limit_k_max 14
_diffrn_reflns_limit_k_min -14
_diffrn_reflns_limit_l_max 31
_diffrn_reflns_limit_l_min -30
_diffrn_reflns_number 37641
_diffrn_reflns_theta_full 29.00
_diffrn_reflns_theta_max 29.00
_diffrn_reflns_theta_min 1.77
_diffrn_standards_decay_% 0
_diffrn_standards_interval_count 0
_diffrn_standards_interval_time 0
_diffrn_standards_number 0
_exptl_absorpt_coefficient_mu 1.471
_exptl_absorpt_correction_T_max 0.9158
_exptl_absorpt_correction_T_min 0.8142
_exptl_absorpt_correction_type 'empirical SADABS'
_exptl_absorpt_process_details 'Blessing, R. (1995) Acta Crystallogr., A51, 33-38'
_exptl_crystal_colour 'orange red'
_exptl_crystal_density_diffrn 1.896
_exptl_crystal_density_method 'not measured'
_exptl_crystal_description needle
_exptl_crystal_F_000 1312
_exptl_crystal_size_max 0.14
_exptl_crystal_size_mid 0.08
_exptl_crystal_size_min 0.06
_refine_diff_density_max 0.994
_refine_diff_density_min -1.445
_refine_diff_density_rms 0.124
_refine_ls_extinction_method none
_refine_ls_goodness_of_fit_ref 1.144
_refine_ls_hydrogen_treatment constr
_refine_ls_matrix_type full
_refine_ls_number_parameters 140
_refine_ls_number_reflns 2102
_refine_ls_number_restraints 24
_refine_ls_restrained_S_all 1.139
_refine_ls_R_factor_all 0.0582
_refine_ls_R_factor_gt 0.0502
_refine_ls_shift/su_max 0.002
_refine_ls_shift/su_mean 0.000
_refine_ls_structure_factor_coef Fsqd
_refine_ls_weighting_details 'calc w=1/[\s^2^(Fo^2^)+(0.0840P)^2^+4.3767P] where P=(Fo^2^+2Fc^2^)/3'
_refine_ls_weighting_scheme calc
_refine_ls_wR_factor_gt 0.1539
_refine_ls_wR_factor_ref 0.1623
_reflns_number_gt 1818
_reflns_number_total 2102
_reflns_threshold_expression >2sigma(I)
_cod_data_source_file b718456e.txt
_cod_data_source_block 150K
_cod_depositor_comments
;
The following automatic conversions were performed:
'_symmetry_cell_setting' value 'Hexagonal' changed to 'hexagonal'
according to '/home/saulius/struct/CIF-dictionaries/cif_core.dic'
dictionary named 'cif_core.dic' version 2.4.1 from 2010-06-29.

Automatic conversion script
Id: cif_fix_enum 1527 2010-12-29 10:47:43Z saulius 
;
_cod_original_sg_symbol_H-M P63/m
_cod_database_code 7103053

loop_
_symmetry_equiv_pos_as_xyz
'x, y, z'
'-y, x-y, z'
'-x+y, -x, z'
'-x, -y, z+1/2'
'y, -x+y, z+1/2'
'x-y, x, z+1/2'
'-x, -y, -z'
'y, -x+y, -z'
'x-y, x, -z'
'x, y, -z-1/2'
'-y, x-y, -z-1/2'
'-x+y, -x, -z-1/2'

loop_
_atom_site_label
_atom_site_type_symbol
_atom_site_fract_x
_atom_site_fract_y
_atom_site_fract_z
_atom_site_U_iso_or_equiv
_atom_site_adp_type
_atom_site_occupancy
_atom_site_symmetry_multiplicity
_atom_site_calc_flag
_atom_site_refinement_flags
_atom_site_disorder_assembly
_atom_site_disorder_group
Fe1 Fe 0.0000 1.0000 0.5000 0.0211(2) Uani 1 6 d S . .
Fe2 Fe 0.73926(7) 1.53427(8) 0.2500 0.0219(2) Uani 0.8793(17) 2 d SP . 1
Fe2B Fe 0.7667(6) 1.6161(7) 0.2500 0.0219(2) Uani 0.1207(17) 2 d SP . 2
O1 O 0.4187(3) 1.3066(3) 0.31323(10) 0.0350(5) Uani 1 1 d . . .
O2 O 0.6079(3) 1.5309(3) 0.31303(12) 0.0394(6) Uani 1 1 d . . .
O1H O 0.6667 1.3333 0.2500 0.0269(11) Uani 1 6 d S . .
O1W O 0.8151(6) 1.7545(5) 0.2500 0.0633(14) Uani 1 2 d S . .
H1WA H 0.7794 1.7898 0.2732 0.076 Uiso 0.50 1 d PR . .
H1WB H 0.8819 1.8091 0.2268 0.076 Uiso 0.50 1 d PR . .
N1 N 0.1294(3) 1.1753(3) 0.44970(12) 0.0268(5) Uani 1 1 d . . .
N2 N 0.0770(3) 1.2508(4) 0.42178(15) 0.0424(8) Uani 1 1 d . . .
N3 N 0.1806(4) 1.3604(4) 0.39608(16) 0.0443(8) Uani 1 1 d . . .
N4 N 0.3024(3) 1.3583(3) 0.40744(12) 0.0285(6) Uani 1 1 d . . .
C1 C 0.2690(3) 1.2440(3) 0.44041(14) 0.0284(6) Uani 1 1 d . . .
H1A H 0.3348 1.2167 0.4548 0.034 Uiso 1 1 calc R . .
C2 C 0.4407(4) 1.4716(4) 0.38692(15) 0.0329(7) Uani 1 1 d . . .
H2A H 0.5128 1.4962 0.4181 0.040 Uiso 1 1 calc R . .
H2B H 0.4338 1.5583 0.3787 0.040 Uiso 1 1 calc R . .
C3 C 0.4923(4) 1.4311(4) 0.33288(13) 0.0294(6) Uani 1 1 d . . .
Cl1 Cl 0.3333 0.6667 0.52748(7) 0.0363(3) Uani 1 3 d S . .
O11 O 0.3333 0.6667 0.5902(3) 0.0670(17) Uani 1 3 d S . .
O12 O 0.2049(4) 0.6616(4) 0.51030(17) 0.0611(9) Uani 1 1 d . . .
O2W O 0.0000 1.0000 0.3208(5) 0.060(3) Uani 0.50 3 d SP . .
O3W O -0.6667 0.6667 0.2996(7) 0.120(8) Uani 0.50 3 d SPU A 1
O4W O -0.670(11) 0.7049(16) 0.2500 0.05(2) Uani 0.20 2 d SPU . 2
O5W O -0.819(3) 0.790(3) 0.2500 0.125(12) Uani 0.33 2 d SPU B 3
O6W O -0.806(8) 0.682(11) 0.2500 0.13(2) Uani 0.13 2 d SPU C 4

loop_
_atom_site_aniso_label
_atom_site_aniso_U_11
_atom_site_aniso_U_22
_atom_site_aniso_U_33
_atom_site_aniso_U_23
_atom_site_aniso_U_13
_atom_site_aniso_U_12
Fe1 0.0194(3) 0.0194(3) 0.0245(5) 0.000 0.000 0.00969(16)
Fe2 0.0253(4) 0.0258(4) 0.0150(3) 0.000 0.000 0.0129(3)
Fe2B 0.0253(4) 0.0258(4) 0.0150(3) 0.000 0.000 0.0129(3)
O1 0.0377(13) 0.0396(13) 0.0279(11) -0.0052(10) 0.0027(10) 0.0195(11)
O2 0.0426(14) 0.0373(13) 0.0388(14) 0.0019(11) 0.0144(11) 0.0204(11)
O1H 0.0310(17) 0.0310(17) 0.019(2) 0.000 0.000 0.0155(8)
O1W 0.082(4) 0.034(2) 0.056(3) 0.000 0.000 0.016(2)
N1 0.0275(12) 0.0264(12) 0.0287(12) -0.0004(10) -0.0007(10) 0.0152(10)
N2 0.0370(16) 0.0445(17) 0.0524(19) 0.0158(15) 0.0041(14) 0.0255(14)
N3 0.0403(17) 0.0484(18) 0.0527(19) 0.0174(16) 0.0048(15) 0.0285(15)
N4 0.0332(14) 0.0295(13) 0.0274(12) -0.0002(10) 0.0040(11) 0.0191(11)
C1 0.0300(15) 0.0292(15) 0.0292(15) 0.0000(12) 0.0005(12) 0.0172(12)
C2 0.0374(17) 0.0305(15) 0.0310(16) 0.0003(13) 0.0084(13) 0.0171(13)
C3 0.0377(17) 0.0348(16) 0.0220(13) 0.0033(11) 0.0027(12) 0.0230(14)
Cl1 0.0346(5) 0.0346(5) 0.0395(8) 0.000 0.000 0.0173(2)
O11 0.079(3) 0.079(3) 0.043(3) 0.000 0.000 0.0394(14)
O12 0.0466(18) 0.070(2) 0.070(2) 0.0008(18) -0.0114(16) 0.0315(17)
O2W 0.071(5) 0.071(5) 0.038(5) 0.000 0.000 0.036(2)
O3W 0.156(12) 0.156(12) 0.048(8) 0.000 0.000 0.078(6)
O4W 0.08(4) 0.021(9) 0.002(4) 0.000 0.000 -0.01(2)
O5W 0.091(15) 0.089(15) 0.067(12) 0.000 0.000 -0.051(13)
O6W 0.13(5) 0.23(7) 0.020(17) 0.000 0.000 0.09(5)

loop_
_atom_type_symbol
_atom_type_description
_atom_type_scat_dispersion_real
_atom_type_scat_dispersion_imag
_atom_type_scat_source
C C 0.0033 0.0016 'International Tables Vol C Tables 4.2.6.8 and 6.1.1.4'
H H 0.0000 0.0000 'International Tables Vol C Tables 4.2.6.8 and 6.1.1.4'
N N 0.0061 0.0033 'International Tables Vol C Tables 4.2.6.8 and 6.1.1.4'
O O 0.0106 0.0060 'International Tables Vol C Tables 4.2.6.8 and 6.1.1.4'
Cl Cl 0.1484 0.1585 'International Tables Vol C Tables 4.2.6.8 and 6.1.1.4'
Fe Fe 0.3463 0.8444 'International Tables Vol C Tables 4.2.6.8 and 6.1.1.4'

loop_
_geom_angle_atom_site_label_1
_geom_angle_atom_site_label_2
_geom_angle_atom_site_label_3
_geom_angle
_geom_angle_site_symmetry_1
_geom_angle_site_symmetry_3
_geom_angle_publ_flag
N1 Fe1 N1 88.79(10) 8_456 3_465 ?
N1 Fe1 N1 91.21(10) 8_456 9_666 ?
N1 Fe1 N1 180.00(12) 3_465 9_666 ?
N1 Fe1 N1 180.000(1) 8_456 2_675 ?
N1 Fe1 N1 91.21(10) 3_465 2_675 ?
N1 Fe1 N1 88.79(10) 9_666 2_675 ?
N1 Fe1 N1 91.21(10) 8_456 7_576 ?
N1 Fe1 N1 88.79(10) 3_465 7_576 ?
N1 Fe1 N1 91.21(10) 9_666 7_576 ?
N1 Fe1 N1 88.79(10) 2_675 7_576 ?
N1 Fe1 N1 88.79(10) 8_456 . ?
N1 Fe1 N1 91.21(10) 3_465 . ?
N1 Fe1 N1 88.79(10) 9_666 . ?
N1 Fe1 N1 91.21(10) 2_675 . ?
N1 Fe1 N1 180.00(14) 7_576 . ?
O1H Fe2 O2 95.40(8) . 10_556 ?
O1H Fe2 O2 95.40(8) . . ?
O2 Fe2 O2 92.36(17) 10_556 . ?
O1H Fe2 O1 96.22(8) . 3_575 ?
O2 Fe2 O1 168.38(12) 10_556 3_575 ?
O2 Fe2 O1 86.79(11) . 3_575 ?
O1H Fe2 O1 96.22(8) . 12_576 ?
O2 Fe2 O1 86.79(11) 10_556 12_576 ?
O2 Fe2 O1 168.38(12) . 12_576 ?
O1 Fe2 O1 91.70(15) 3_575 12_576 ?
O1H Fe2 O1W 178.93(18) . . ?
O2 Fe2 O1W 83.87(14) 10_556 . ?
O2 Fe2 O1W 83.87(14) . . ?
O1 Fe2 O1W 84.52(14) 3_575 . ?
O1 Fe2 O1W 84.52(14) 12_576 . ?
O1W Fe2B O2 105.9(3) . 10_556 ?
O1W Fe2B O2 105.9(3) . . ?
O2 Fe2B O2 88.9(3) 10_556 . ?
O1W Fe2B O1 105.8(3) . 3_575 ?
O2 Fe2B O1 148.3(4) 10_556 3_575 ?
O2 Fe2B O1 83.26(14) . 3_575 ?
O1W Fe2B O1 105.8(3) . 12_576 ?
O2 Fe2B O1 83.26(14) 10_556 12_576 ?
O2 Fe2B O1 148.3(4) . 12_576 ?
O1 Fe2B O1 87.4(2) 3_575 12_576 ?
C3 O1 Fe2 129.9(2) . 2_775 ?
C3 O1 Fe2B 150.1(3) . 2_775 ?
Fe2 O1 Fe2B 21.50(17) 2_775 2_775 ?
C3 O2 Fe2 131.7(2) . . ?
C3 O2 Fe2B 151.5(3) . . ?
Fe2 O2 Fe2B 21.82(17) . . ?
Fe2 O1H Fe2 120.000(1) 3_575 2_775 ?
Fe2 O1H Fe2 120.000(1) 3_575 . ?
Fe2 O1H Fe2 120.000(1) 2_775 . ?
Fe2B O1W Fe2 0.4(2) . . ?
C1 N1 N2 106.5(3) . . ?
C1 N1 Fe1 131.7(2) . . ?
N2 N1 Fe1 121.6(2) . . ?
N3 N2 N1 109.7(3) . . ?
N2 N3 N4 107.3(3) . . ?
C1 N4 N3 108.1(3) . . ?
C1 N4 C2 130.5(3) . . ?
N3 N4 C2 121.3(3) . . ?
N1 C1 N4 108.4(3) . . ?
N4 C2 C3 113.3(3) . . ?
O1 C3 O2 127.6(3) . . ?
O1 C3 C2 118.6(3) . . ?
O2 C3 C2 113.8(3) . . ?
O12 Cl1 O12 112.45(16) . 3_565 ?
O12 Cl1 O12 112.45(16) . 2_665 ?
O12 Cl1 O12 112.45(16) 3_565 2_665 ?
O12 Cl1 O11 106.30(18) . . ?
O12 Cl1 O11 106.30(18) 3_565 . ?
O12 Cl1 O11 106.30(18) 2_665 . ?
O4W O4W O4W 60.00(6) 3_355 2_575 ?

loop_
_geom_bond_atom_site_label_1
_geom_bond_atom_site_label_2
_geom_bond_distance
_geom_bond_site_symmetry_2
_geom_bond_publ_flag
Fe1 N1 2.050(3) 8_456 ?
Fe1 N1 2.050(3) 3_465 ?
Fe1 N1 2.050(3) 9_666 ?
Fe1 N1 2.050(3) 2_675 ?
Fe1 N1 2.050(3) 7_576 ?
Fe1 N1 2.050(3) . ?
Fe2 O1H 1.8928(8) . ?
Fe2 O2 2.011(3) 10_556 ?
Fe2 O2 2.011(3) . ?
Fe2 O1 2.029(2) 3_575 ?
Fe2 O1 2.029(2) 12_576 ?
Fe2 O1W 2.081(5) . ?
Fe2B O1W 1.306(8) . ?
Fe2B O2 2.071(5) 10_556 ?
Fe2B O2 2.071(5) . ?
Fe2B O1 2.107(5) 3_575 ?
Fe2B O1 2.107(5) 12_576 ?
O1 C3 1.249(4) . ?
O1 Fe2 2.029(2) 2_775 ?
O1 Fe2B 2.107(5) 2_775 ?
O2 C3 1.253(4) . ?
O1H Fe2 1.8928(8) 3_575 ?
O1H Fe2 1.8928(8) 2_775 ?
N1 C1 1.317(4) . ?
N1 N2 1.357(4) . ?
N2 N3 1.290(5) . ?
N3 N4 1.345(4) . ?
N4 C1 1.331(4) . ?
N4 C2 1.450(4) . ?
C2 C3 1.511(4) . ?
Cl1 O12 1.409(3) . ?
Cl1 O12 1.409(3) 3_565 ?
Cl1 O12 1.409(3) 2_665 ?
Cl1 O11 1.443(6) . ?
O4W O4W 0.74(11) 3_355 ?
O4W O4W 0.74(11) 2_575 ?
